data_7711664
loop_
_publ_author_name
'Cornia, Andrea'
'Nicolini, Alessio'
'McMonagle, Charles J.'
'Probert, Michael'

_publ_section_title
;
 The structure of a pentachromium(II) extended metal atom chain at 3 K:
 Cotton&#x2019;s conjecture proven
;
_journal_name_full 'Dalton Transactions'
_journal_paper_doi 10.1039/D2DT03103E
_journal_year 2022
_chemical_compound_source synthesis
_chemical_formula_iupac '[Cr5(C15H11N5)4(NCS)2]'
_chemical_formula_moiety 'C62 H44 Cr5 N22 S2'
_chemical_formula_sum 'C62 H44 Cr5 N22 S2'
_chemical_formula_weight 1421.31
_chemical_properties_physical Air-sensitive,Moisture-sensitive,Oxygen-sensitive
_space_group_crystal_system monoclinic
_space_group_IT_number 15
_space_group_name_Hall '-C 2yc'
_space_group_name_H-M_alt 'C 1 2/c 1'
_atom_sites_solution_hydrogens geom
_atom_sites_solution_primary dual
_audit_creation_date 2022-09-17
_audit_creation_method SHELXL-2018/3
_audit_update_record
;
2022-09-21 deposited with the CCDC.	2022-11-01 downloaded from the CCDC.
;
_cell_angle_alpha 90
_cell_angle_beta 90.023(2)
_cell_angle_gamma 90
_cell_formula_units_Z 4
_cell_length_a 15.0605(4)
_cell_length_b 26.1672(7)
_cell_length_c 14.9728(4)
_cell_measurement_reflns_used 8240
_cell_measurement_temperature 3.0
_cell_measurement_theta_max 26.37
_cell_measurement_theta_min 2.70
_cell_volume 5900.6(3)
_computing_cell_refinement 'SAINT V8.40B (Bruker, 2016)'
_computing_data_reduction 'SAINT V8.40B (Bruker, 2016)'
_computing_publication_material 'WINGX publication routines v2020.2 (Farrugia, 2012)'
_computing_structure_refinement 'SHELXL-2018/3 (Sheldrick, 2015b)'
_computing_structure_solution 'SHELXT (Sheldrick, 2015a)'
_diffrn_ambient_temperature 3.0
_diffrn_detector 'Bruker APEX2 area detector'
_diffrn_detector_area_resol_mean 7.9
_diffrn_detector_type 'CCD area detector'
_diffrn_measured_fraction_theta_full 0.883
_diffrn_measured_fraction_theta_max 0.862
_diffrn_measurement_device 'four-circle Huber diffractometer'
_diffrn_measurement_device_type 'Bruker APEX2 area detector'
_diffrn_measurement_method '\f scans'
_diffrn_radiation_collimation focused
_diffrn_radiation_monochromator 'multilayer optics'
_diffrn_radiation_probe x-ray
_diffrn_radiation_type 'Mo K\a'
_diffrn_radiation_wavelength 0.71073
_diffrn_radiation_xray_symbol K-L~3~
_diffrn_reflns_av_unetI/netI 0.0177
_diffrn_reflns_Laue_measured_fraction_full 0.883
_diffrn_reflns_Laue_measured_fraction_max 0.862
_diffrn_reflns_limit_h_max 18
_diffrn_reflns_limit_h_min -18
_diffrn_reflns_limit_k_max 25
_diffrn_reflns_limit_k_min 0
_diffrn_reflns_limit_l_max 18
_diffrn_reflns_limit_l_min 0
_diffrn_reflns_number 5064
_diffrn_reflns_point_group_measured_fraction_full 0.883
_diffrn_reflns_point_group_measured_fraction_max 0.862
_diffrn_reflns_theta_full 25.242
_diffrn_reflns_theta_max 26.376
_diffrn_reflns_theta_min 1.560
_diffrn_source 'rotating anode'
_diffrn_source_current 108.0
_diffrn_source_power 5.4
_diffrn_source_target Mo
_diffrn_source_type 'Bruker TXS with Helios Optics'
_diffrn_source_voltage 50.0
_diffrn_standards_number 0
_exptl_absorpt_coefficient_mu 1.026
_exptl_absorpt_correction_T_max 0.745372
_exptl_absorpt_correction_T_min 0.616768
_exptl_absorpt_correction_type multi-scan
_exptl_absorpt_process_details
;
TWINABS-2012/1 (Bruker, 2012) was used for absorption correction.
Final HKLF 4 output contains 27547 reflections, Rint = 0.0302
(17965 with I > 3sig(I), Rint = 0.0282)
;
_exptl_crystal_colour 'dark black'
_exptl_crystal_colour_modifier dark
_exptl_crystal_colour_primary black
_exptl_crystal_density_diffrn 1.600
_exptl_crystal_description prism
_exptl_crystal_F_000 2888
_exptl_crystal_preparation 'Et2O vapour diffusion into a CH2Cl2 solution,Magnetic properties'
_exptl_crystal_recrystallization_method 'Re-crystallisation from solvent: Et2O/CH2Cl2'
_exptl_crystal_size_max 0.380
_exptl_crystal_size_mid 0.250
_exptl_crystal_size_min 0.250
_refine_diff_density_max 0.754
_refine_diff_density_min -1.042
_refine_diff_density_rms 0.079
_refine_ls_extinction_method none
_refine_ls_goodness_of_fit_ref 1.050
_refine_ls_hydrogen_treatment constr
_refine_ls_matrix_type full
_refine_ls_number_parameters 417
_refine_ls_number_reflns 5064
_refine_ls_number_restraints 466
_refine_ls_restrained_S_all 1.004
_refine_ls_R_factor_all 0.0413
_refine_ls_R_factor_gt 0.0343
_refine_ls_shift/su_max 0.001
_refine_ls_shift/su_mean 0.000
_refine_ls_structure_factor_coef Fsqd
_refine_ls_weighting_details 'w=1/[\s^2^(Fo^2^)+(0.0512P)^2^+10.9668P] where P=(Fo^2^+2Fc^2^)/3'
_refine_ls_weighting_scheme calc
_refine_ls_wR_factor_gt 0.0942
_refine_ls_wR_factor_ref 0.1005
_reflns_Friedel_coverage 0.000
_reflns_number_gt 4336
_reflns_number_total 5064
_reflns_threshold_expression 'I > 2\s(I)'
_cod_data_source_file d2dt03103e2.cif
_cod_data_source_block 3k
_cod_database_code 7711664
_shelx_shelxl_version_number 2018/3
_shelx_space_group_comment
;
The symmetry employed for this shelxl refinement is uniquely defined
by the following loop, which should always be used as a source of
symmetry information in preference to the above space-group names.
They are only intended as comments.
;
_shelx_estimated_absorpt_t_min 0.696
_shelx_estimated_absorpt_t_max 0.783

loop_
_space_group_symop_operation_xyz
'x, y, z'
'-x, y, -z+1/2'
'x+1/2, y+1/2, z'
'-x+1/2, y+1/2, -z+1/2'
'-x, -y, -z'
'x, -y, z-1/2'
'-x+1/2, -y+1/2, -z'
'x+1/2, -y+1/2, z-1/2'

loop_
_atom_site_label
_atom_site_type_symbol
_atom_site_fract_x
_atom_site_fract_y
_atom_site_fract_z
_atom_site_U_iso_or_equiv
_atom_site_adp_type
_atom_site_occupancy
_atom_site_site_symmetry_order
_atom_site_calc_flag
_atom_site_refinement_flags_posn
_atom_site_refinement_flags_adp
_atom_site_refinement_flags_occupancy
_atom_site_disorder_assembly
_atom_site_disorder_group
Cr1 Cr 0.500000 0.57425(2) 0.250000 0.01216(15) Uani 1 2 d S T P . .
Cr2 Cr 0.500000 0.67002(3) 0.250000 0.01392(16) Uani 1 2 d S T P . .
Cr3 Cr 0.500000 0.74601(3) 0.250000 0.01319(15) Uani 1 2 d S T P . .
Cr4 Cr 0.500000 0.84183(3) 0.250000 0.01554(16) Uani 1 2 d S T P . .
Cr5 Cr 0.500000 0.92018(3) 0.250000 0.01591(16) Uani 1 2 d S T P . .
S1 S 0.500000 0.38317(4) 0.250000 0.0192(2) Uani 1 2 d S T P . .
S2 S 0.500000 1.11557(4) 0.250000 0.0212(2) Uani 1 2 d S T P . .
N1 N 0.56906(18) 0.58276(14) 0.1279(2) 0.0097(7) Uani 1 1 d . . . . .
N2 N 0.60486(15) 0.66606(10) 0.16539(16) 0.0104(5) Uani 1 1 d . . . . .
N3 N 0.6289(4) 0.75020(9) 0.2025(4) 0.0090(12) Uani 1 1 d . . . . .
N4 N 0.63447(15) 0.83427(10) 0.24778(16) 0.0108(5) Uani 1 1 d . . . . .
N5 N 0.6339(2) 0.91887(14) 0.28751(19) 0.0122(7) Uani 1 1 d . . . . .
N6 N 0.6212(2) 0.58372(14) 0.3173(2) 0.0114(7) Uani 1 1 d . . . . .
N7 N 0.58369(15) 0.66611(10) 0.35601(15) 0.0098(5) Uani 1 1 d . . . . .
N8 N 0.5472(3) 0.75025(8) 0.3784(4) 0.0071(12) Uani 1 1 d . . . . .
N9 N 0.50194(15) 0.83421(10) 0.38539(15) 0.0102(5) Uani 1 1 d . . . . .
N10 N 0.46331(18) 0.91944(14) 0.3840(2) 0.0120(7) Uani 1 1 d . . . . .
N11 N 0.500000 0.49058(14) 0.250000 0.0149(7) Uani 1 2 d S T P . .
N12 N 0.500000 1.00868(14) 0.250000 0.0180(7) Uani 1 2 d S T P . .
C1 C 0.5683(3) 0.5444(2) 0.0688(3) 0.0125(10) Uani 1 1 d . . . . .
H1 H 0.537999 0.513931 0.084785 0.015 Uiso 1 1 calc R U . . .
C2 C 0.6083(3) 0.5463(2) -0.0130(4) 0.0167(11) Uani 1 1 d . . . . .
H2 H 0.607313 0.517376 -0.051446 0.020 Uiso 1 1 calc R U . . .
C3 C 0.6496(2) 0.59024(17) -0.0387(2) 0.0169(9) Uani 1 1 d . . . . .
H3 H 0.677141 0.592563 -0.095679 0.020 Uiso 1 1 calc R U . . .
C4 C 0.65104(19) 0.63125(13) 0.01896(19) 0.0141(7) Uani 1 1 d . . . . .
H4 H 0.678757 0.662302 0.001524 0.017 Uiso 1 1 calc R U . . .
C5 C 0.61109(18) 0.62708(12) 0.10432(19) 0.0113(6) Uani 1 1 d . . . . .
C6 C 0.66277(19) 0.70684(13) 0.1659(2) 0.0095(6) Uani 1 1 d . . . . .
C7 C 0.7516(2) 0.70524(14) 0.1384(2) 0.0144(8) Uani 1 1 d . . . . .
H7 H 0.776951 0.674406 0.116764 0.017 Uiso 1 1 calc R U . . .
C8 C 0.8016(4) 0.74938(12) 0.1435(5) 0.0177(15) Uani 1 1 d . . . . .
H8 H 0.861281 0.749196 0.123069 0.021 Uiso 1 1 calc R U . . .
C9 C 0.7657(2) 0.79387(15) 0.1780(2) 0.0137(8) Uani 1 1 d . . . . .
H9 H 0.799741 0.824427 0.179713 0.016 Uiso 1 1 calc R U . . .
C10 C 0.67823(19) 0.79318(13) 0.2106(2) 0.0107(7) Uani 1 1 d . . . . .
C11 C 0.67986(18) 0.87433(12) 0.28536(18) 0.0100(6) Uani 1 1 d . . . . .
C12 C 0.76452(18) 0.87143(13) 0.32597(19) 0.0123(6) Uani 1 1 d . . . . .
H12 H 0.795741 0.839890 0.326818 0.015 Uiso 1 1 calc R U . . .
C13 C 0.8019(2) 0.91421(17) 0.3643(2) 0.0143(8) Uani 1 1 d . . . . .
H13 H 0.858434 0.912139 0.392159 0.017 Uiso 1 1 calc R U . . .
C14 C 0.7561(3) 0.9607(2) 0.3620(3) 0.0133(10) Uani 1 1 d . . . . .
H14 H 0.781785 0.990952 0.385757 0.016 Uiso 1 1 calc R U . . .
C15 C 0.6726(3) 0.9614(2) 0.3242(3) 0.0122(10) Uani 1 1 d . . . . .
H15 H 0.640509 0.992643 0.323594 0.015 Uiso 1 1 calc R U . . .
C16 C 0.6799(3) 0.5441(2) 0.3120(3) 0.0139(11) Uani 1 1 d . . . . .
H16 H 0.662075 0.513799 0.282139 0.017 Uiso 1 1 calc R U . . .
C17 C 0.7640(4) 0.5463(2) 0.3483(3) 0.0179(11) Uani 1 1 d . . . . .
H17 H 0.803725 0.518266 0.343338 0.021 Uiso 1 1 calc R U . . .
C18 C 0.7890(2) 0.59151(17) 0.3928(3) 0.0149(9) Uani 1 1 d . . . . .
H18 H 0.846456 0.594365 0.418529 0.018 Uiso 1 1 calc R U . . .
C19 C 0.73021(19) 0.63137(13) 0.3990(2) 0.0140(7) Uani 1 1 d . . . . .
H19 H 0.746910 0.661787 0.429315 0.017 Uiso 1 1 calc R U . . .
C20 C 0.64474(18) 0.62731(12) 0.36038(18) 0.0098(6) Uani 1 1 d . . . . .
C21 C 0.5838(2) 0.70674(13) 0.4145(2) 0.0099(7) Uani 1 1 d . . . . .
C22 C 0.6117(2) 0.70572(15) 0.5036(2) 0.0148(8) Uani 1 1 d . . . . .
H22 H 0.634713 0.675199 0.528935 0.018 Uiso 1 1 calc R U . . .
C23 C 0.6052(4) 0.74974(11) 0.5543(5) 0.0140(14) Uani 1 1 d . . . . .
H23 H 0.624728 0.749537 0.614641 0.017 Uiso 1 1 calc R U . . .
C24 C 0.5707(2) 0.79390(14) 0.5181(2) 0.0137(7) Uani 1 1 d . . . . .
H24 H 0.568466 0.824398 0.552425 0.016 Uiso 1 1 calc R U . . .
C25 C 0.5386(2) 0.79338(13) 0.4294(2) 0.0098(6) Uani 1 1 d . . . . .
C26 C 0.46392(18) 0.87442(13) 0.4304(2) 0.0122(6) Uani 1 1 d . . . . .
C27 C 0.42246(18) 0.87173(13) 0.5148(2) 0.0148(7) Uani 1 1 d . . . . .
H27 H 0.421305 0.840344 0.546699 0.018 Uiso 1 1 calc R U . . .
C28 C 0.3839(2) 0.91441(18) 0.5507(3) 0.0170(9) Uani 1 1 d . . . . .
H28 H 0.354799 0.912842 0.606860 0.020 Uiso 1 1 calc R U . . .
C29 C 0.3881(3) 0.9595(3) 0.5041(4) 0.0214(11) Uani 1 1 d . . . . .
H29 H 0.363271 0.989869 0.528369 0.026 Uiso 1 1 calc R U . . .
C30 C 0.4281(3) 0.9602(3) 0.4233(4) 0.0180(11) Uani 1 1 d . . . . .
H30 H 0.431113 0.991884 0.392565 0.022 Uiso 1 1 calc R U . . .
C31 C 0.500000 0.44586(18) 0.250000 0.0171(8) Uani 1 2 d S T P . .
C32 C 0.500000 1.05290(18) 0.250000 0.0173(8) Uani 1 2 d S T P . .

loop_
_atom_site_aniso_label
_atom_site_aniso_U_11
_atom_site_aniso_U_22
_atom_site_aniso_U_33
_atom_site_aniso_U_23
_atom_site_aniso_U_13
_atom_site_aniso_U_12
Cr1 0.0061(5) 0.0184(4) 0.0120(6) 0.000 -0.0002(5) 0.000
Cr2 0.0053(4) 0.0283(4) 0.0082(5) 0.000 -0.0006(4) 0.000
Cr3 0.0026(6) 0.0262(4) 0.0108(7) 0.000 -0.0012(6) 0.000
Cr4 0.0058(4) 0.0293(5) 0.0115(5) 0.000 -0.0011(4) 0.000
Cr5 0.0073(5) 0.0240(4) 0.0164(6) 0.000 -0.0010(6) 0.000
S1 0.0151(10) 0.0138(7) 0.0287(12) 0.000 0.0031(10) 0.000
S2 0.0220(11) 0.0167(7) 0.0250(12) 0.000 0.0018(11) 0.000
N1 0.0100(14) 0.0075(17) 0.0116(13) -0.0012(11) -0.0010(11) 0.0044(12)
N2 0.0092(11) 0.0086(17) 0.0134(12) -0.0003(10) 0.0005(9) 0.0006(9)
N3 0.007(2) 0.007(3) 0.012(3) 0.0023(9) 0.0018(19) -0.0005(8)
N4 0.0079(11) 0.0087(17) 0.0158(12) 0.0004(10) -0.0019(9) -0.0001(9)
N5 0.0133(13) 0.0092(18) 0.0141(16) -0.0002(13) 0.0000(12) -0.0017(11)
N6 0.0117(13) 0.0080(18) 0.0145(16) -0.0017(13) -0.0002(11) 0.0015(11)
N7 0.0113(11) 0.0050(16) 0.0131(11) 0.0012(10) -0.0022(9) -0.0002(9)
N8 0.006(2) 0.004(3) 0.011(3) -0.0013(8) 0.0021(18) -0.0006(8)
N9 0.0090(11) 0.0070(16) 0.0146(12) -0.0012(10) -0.0020(9) -0.0008(9)
N10 0.0102(15) 0.0065(18) 0.0192(15) -0.0032(11) -0.0011(12) -0.0024(12)
N11 0.010(3) 0.017(2) 0.018(4) 0.000 -0.001(3) 0.000
N12 0.013(3) 0.017(2) 0.024(4) 0.000 -0.005(4) 0.000
C1 0.0145(18) 0.004(3) 0.0190(19) 0.0024(16) -0.0040(14) 0.0020(15)
C2 0.0210(19) 0.015(3) 0.0142(18) -0.0070(17) -0.0036(14) 0.0051(16)
C3 0.0158(18) 0.023(2) 0.0117(16) -0.0028(13) 0.0015(13) -0.0010(16)
C4 0.0125(14) 0.014(2) 0.0160(14) 0.0004(12) -0.0010(10) -0.0003(12)
C5 0.0091(13) 0.011(2) 0.0138(13) -0.0013(12) -0.0018(10) 0.0021(11)
C6 0.0106(14) 0.007(2) 0.0110(15) 0.0023(13) -0.0017(11) 0.0004(11)
C7 0.0117(15) 0.014(2) 0.0178(17) -0.0041(15) 0.0021(13) 0.0021(12)
C8 0.003(2) 0.027(4) 0.023(4) -0.0023(12) 0.002(2) -0.0019(10)
C9 0.0090(14) 0.015(2) 0.0170(17) -0.0017(15) 0.0008(13) -0.0055(12)
C10 0.0092(13) 0.011(2) 0.0118(15) 0.0024(13) -0.0028(11) 0.0006(11)
C11 0.0096(13) 0.0087(19) 0.0117(13) 0.0003(12) 0.0012(10) -0.0032(11)
C12 0.0109(13) 0.011(2) 0.0145(14) 0.0029(12) 0.0007(10) 0.0011(11)
C13 0.0107(15) 0.015(2) 0.0169(19) -0.0002(16) -0.0013(13) -0.0030(13)
C14 0.0157(18) 0.009(3) 0.0154(18) -0.0053(15) 0.0006(14) -0.0032(15)
C15 0.0127(18) 0.007(3) 0.017(2) -0.0020(16) 0.0027(14) 0.0002(15)
C16 0.0128(17) 0.011(3) 0.017(2) -0.0038(17) -0.0006(14) 0.0041(15)
C17 0.0135(17) 0.016(3) 0.024(2) -0.0060(18) -0.0016(15) 0.0035(16)
C18 0.0115(15) 0.011(2) 0.022(2) 0.0020(15) -0.0044(13) -0.0001(13)
C19 0.0121(14) 0.013(2) 0.0169(14) -0.0016(12) -0.0023(11) -0.0022(11)
C20 0.0103(13) 0.0072(19) 0.0120(13) 0.0036(12) 0.0007(10) 0.0009(11)
C21 0.0080(14) 0.008(2) 0.0140(14) -0.0023(12) 0.0003(11) -0.0008(12)
C22 0.0149(17) 0.014(2) 0.0156(15) 0.0019(13) -0.0032(13) 0.0018(15)
C23 0.014(3) 0.011(4) 0.017(3) -0.0015(11) -0.003(2) -0.0009(10)
C24 0.0155(16) 0.010(2) 0.0153(15) -0.0058(13) -0.0001(13) -0.0032(14)
C25 0.0056(14) 0.008(2) 0.0158(14) 0.0003(12) 0.0016(11) -0.0006(12)
C26 0.0078(13) 0.009(2) 0.0198(15) -0.0040(12) -0.0026(10) -0.0019(11)
C27 0.0105(14) 0.015(2) 0.0191(15) -0.0006(13) 0.0011(11) 0.0000(12)
C28 0.0103(17) 0.022(2) 0.0187(17) -0.0064(15) 0.0022(13) -0.0004(15)
C29 0.018(2) 0.019(3) 0.027(2) -0.0104(19) -0.0009(15) 0.0019(17)
C30 0.017(2) 0.009(3) 0.028(2) -0.0043(17) -0.0029(15) 0.0000(17)
C31 0.008(3) 0.030(3) 0.014(4) 0.000 0.000(3) 0.000
C32 0.006(3) 0.023(3) 0.023(4) 0.000 0.001(4) 0.000

loop_
_atom_type_symbol
_atom_type_description
_atom_type_scat_dispersion_real
_atom_type_scat_dispersion_imag
_atom_type_scat_source
C C 0.0033 0.0016 'International Tables Vol C Tables 4.2.6.8 and 6.1.1.4'
H H 0.0000 0.0000 'International Tables Vol C Tables 4.2.6.8 and 6.1.1.4'
Cr Cr 0.3209 0.6236 'International Tables Vol C Tables 4.2.6.8 and 6.1.1.4'
N N 0.0061 0.0033 'International Tables Vol C Tables 4.2.6.8 and 6.1.1.4'
S S 0.1246 0.1234 'International Tables Vol C Tables 4.2.6.8 and 6.1.1.4'

loop_
_geom_angle_atom_site_label_1
_geom_angle_atom_site_label_2
_geom_angle_atom_site_label_3
_geom_angle
_geom_angle_site_symmetry_1
_geom_angle_site_symmetry_3
_geom_angle_publ_flag
N6 Cr1 N6 166.4(2) . 2_655 ?
N6 Cr1 N1 90.01(13) . 2_655 ?
N6 Cr1 N1 88.56(13) 2_655 2_655 ?
N6 Cr1 N1 88.56(13) . . ?
N6 Cr1 N1 90.01(13) 2_655 . ?
N1 Cr1 N1 167.92(19) 2_655 . ?
N6 Cr1 N11 96.78(10) . . ?
N6 Cr1 N11 96.78(10) 2_655 . ?
N1 Cr1 N11 96.04(10) 2_655 . ?
N1 Cr1 N11 96.04(10) . . ?
N6 Cr1 Cr2 83.22(10) . . ?
N6 Cr1 Cr2 83.22(10) 2_655 . ?
N1 Cr1 Cr2 83.96(10) 2_655 . ?
N1 Cr1 Cr2 83.96(10) . . ?
N11 Cr1 Cr2 180.0 . . ?
Cr3 Cr2 N2 92.93(8) . 2_655 ?
Cr3 Cr2 N2 92.93(8) . . ?
N2 Cr2 N2 174.13(15) 2_655 . ?
Cr3 Cr2 N7 92.90(8) . 2_655 ?
N2 Cr2 N7 90.14(11) 2_655 2_655 ?
N2 Cr2 N7 89.56(11) . 2_655 ?
Cr3 Cr2 N7 92.90(8) . . ?
N2 Cr2 N7 89.56(11) 2_655 . ?
N2 Cr2 N7 90.14(11) . . ?
N7 Cr2 N7 174.21(15) 2_655 . ?
Cr3 Cr2 Cr1 180.0 . . ?
N2 Cr2 Cr1 87.07(8) 2_655 . ?
N2 Cr2 Cr1 87.07(8) . . ?
N7 Cr2 Cr1 87.10(8) 2_655 . ?
N7 Cr2 Cr1 87.10(8) . . ?
Cr2 Cr3 N8 93.09(6) . . ?
Cr2 Cr3 N8 93.09(6) . 2_655 ?
N8 Cr3 N8 173.81(13) . 2_655 ?
Cr2 Cr3 N3 93.03(7) . . ?
N8 Cr3 N3 89.7(3) . . ?
N8 Cr3 N3 90.0(3) 2_655 . ?
Cr2 Cr3 N3 93.03(7) . 2_655 ?
N8 Cr3 N3 90.0(3) . 2_655 ?
N8 Cr3 N3 89.7(3) 2_655 2_655 ?
N3 Cr3 N3 173.93(13) . 2_655 ?
Cr2 Cr3 Cr4 180.0 . . ?
N8 Cr3 Cr4 86.91(6) . . ?
N8 Cr3 Cr4 86.91(6) 2_655 . ?
N3 Cr3 Cr4 86.97(7) . . ?
N3 Cr3 Cr4 86.97(7) 2_655 . ?
N4 Cr4 N4 168.85(16) 2_655 . ?
N4 Cr4 N9 89.59(11) 2_655 2_655 ?
N4 Cr4 N9 89.32(11) . 2_655 ?
N4 Cr4 N9 89.32(11) 2_655 . ?
N4 Cr4 N9 89.59(11) . . ?
N9 Cr4 N9 168.77(15) 2_655 . ?
N4 Cr4 Cr5 95.58(8) 2_655 . ?
N4 Cr4 Cr5 95.58(8) . . ?
N9 Cr4 Cr5 95.62(8) 2_655 . ?
N9 Cr4 Cr5 95.62(8) . . ?
N4 Cr4 Cr3 84.42(8) 2_655 . ?
N4 Cr4 Cr3 84.42(8) . . ?
N9 Cr4 Cr3 84.38(8) 2_655 . ?
N9 Cr4 Cr3 84.38(8) . . ?
Cr5 Cr4 Cr3 180.0 . . ?
Cr4 Cr5 N10 89.47(10) . 2_655 ?
Cr4 Cr5 N10 89.47(10) . . ?
N10 Cr5 N10 178.9(2) 2_655 . ?
Cr4 Cr5 N5 89.06(10) . . ?
N10 Cr5 N5 90.13(14) 2_655 . ?
N10 Cr5 N5 89.85(14) . . ?
Cr4 Cr5 N5 89.06(10) . 2_655 ?
N10 Cr5 N5 89.85(14) 2_655 2_655 ?
N10 Cr5 N5 90.13(14) . 2_655 ?
N5 Cr5 N5 178.1(2) . 2_655 ?
Cr4 Cr5 N12 180.0 . . ?
N10 Cr5 N12 90.53(10) 2_655 . ?
N10 Cr5 N12 90.53(10) . . ?
N5 Cr5 N12 90.94(10) . . ?
N5 Cr5 N12 90.94(10) 2_655 . ?
C1 N1 C5 117.9(3) . . ?
C1 N1 Cr1 119.3(3) . . ?
C5 N1 Cr1 122.7(2) . . ?
C5 N2 C6 122.3(2) . . ?
C5 N2 Cr2 120.50(19) . . ?
C6 N2 Cr2 116.8(2) . . ?
C10 N3 C6 121.6(4) . . ?
C10 N3 Cr3 121.9(3) . . ?
C6 N3 Cr3 116.5(3) . . ?
C11 N4 C10 121.6(2) . . ?
C11 N4 Cr4 114.50(19) . . ?
C10 N4 Cr4 123.9(2) . . ?
C11 N5 C15 119.4(3) . . ?
C11 N5 Cr5 119.9(2) . . ?
C15 N5 Cr5 120.2(3) . . ?
C20 N6 C16 119.8(3) . . ?
C20 N6 Cr1 123.6(2) . . ?
C16 N6 Cr1 116.5(3) . . ?
C20 N7 C21 122.7(2) . . ?
C20 N7 Cr2 119.41(19) . . ?
C21 N7 Cr2 117.3(2) . . ?
C25 N8 C21 120.2(4) . . ?
C25 N8 Cr3 122.3(3) . . ?
C21 N8 Cr3 117.5(3) . . ?
C25 N9 C26 121.9(3) . . ?
C25 N9 Cr4 124.1(2) . . ?
C26 N9 Cr4 114.0(2) . . ?
C30 N10 C26 118.0(4) . . ?
C30 N10 Cr5 121.7(3) . . ?
C26 N10 Cr5 119.7(2) . . ?
C31 N11 Cr1 180.0 . . ?
C32 N12 Cr5 180.0 . . ?
N1 C1 C2 124.3(5) . . ?
N1 C1 H1 117.9 . . ?
C2 C1 H1 117.9 . . ?
C3 C2 C1 119.0(5) . . ?
C3 C2 H2 120.5 . . ?
C1 C2 H2 120.5 . . ?
C2 C3 C4 119.2(4) . . ?
C2 C3 H3 120.4 . . ?
C4 C3 H3 120.4 . . ?
C3 C4 C5 119.9(3) . . ?
C3 C4 H4 120.0 . . ?
C5 C4 H4 120.0 . . ?
N1 C5 N2 115.2(3) . . ?
N1 C5 C4 119.7(3) . . ?
N2 C5 C4 124.9(3) . . ?
N3 C6 N2 114.2(3) . . ?
N3 C6 C7 120.1(3) . . ?
N2 C6 C7 125.5(3) . . ?
C8 C7 C6 118.7(4) . . ?
C8 C7 H7 120.7 . . ?
C6 C7 H7 120.7 . . ?
C7 C8 C9 120.8(5) . . ?
C7 C8 H8 119.6 . . ?
C9 C8 H8 119.6 . . ?
C8 C9 C10 119.0(4) . . ?
C8 C9 H9 120.5 . . ?
C10 C9 H9 120.5 . . ?
N3 C10 N4 114.9(3) . . ?
N3 C10 C9 119.6(3) . . ?
N4 C10 C9 125.3(3) . . ?
N5 C11 N4 114.4(3) . . ?
N5 C11 C12 119.7(3) . . ?
N4 C11 C12 125.8(3) . . ?
C13 C12 C11 120.2(3) . . ?
C13 C12 H12 119.9 . . ?
C11 C12 H12 119.9 . . ?
C12 C13 C14 119.7(4) . . ?
C12 C13 H13 120.2 . . ?
C14 C13 H13 120.2 . . ?
C15 C14 C13 118.1(5) . . ?
C15 C14 H14 121.0 . . ?
C13 C14 H14 121.0 . . ?
N5 C15 C14 122.8(5) . . ?
N5 C15 H15 118.6 . . ?
C14 C15 H15 118.6 . . ?
N6 C16 C17 122.8(5) . . ?
N6 C16 H16 118.6 . . ?
C17 C16 H16 118.6 . . ?
C16 C17 C18 117.8(5) . . ?
C16 C17 H17 121.1 . . ?
C18 C17 H17 121.1 . . ?
C19 C18 C17 119.9(4) . . ?
C19 C18 H18 120.1 . . ?
C17 C18 H18 120.1 . . ?
C18 C19 C20 120.2(3) . . ?
C18 C19 H19 119.9 . . ?
C20 C19 H19 119.9 . . ?
N6 C20 N7 115.1(3) . . ?
N6 C20 C19 119.6(3) . . ?
N7 C20 C19 125.0(3) . . ?
N8 C21 N7 113.0(3) . . ?
N8 C21 C22 120.7(3) . . ?
N7 C21 C22 126.3(3) . . ?
C23 C22 C21 119.1(4) . . ?
C23 C22 H22 120.4 . . ?
C21 C22 H22 120.4 . . ?
C24 C23 C22 120.6(6) . . ?
C24 C23 H23 119.7 . . ?
C22 C23 H23 119.7 . . ?
C23 C24 C25 119.4(4) . . ?
C23 C24 H24 120.3 . . ?
C25 C24 H24 120.3 . . ?
N8 C25 N9 114.4(3) . . ?
N8 C25 C24 119.9(3) . . ?
N9 C25 C24 125.6(3) . . ?
N10 C26 N9 114.4(3) . . ?
N10 C26 C27 119.7(3) . . ?
N9 C26 C27 125.8(3) . . ?
C28 C27 C26 119.9(3) . . ?
C28 C27 H27 120.1 . . ?
C26 C27 H27 120.1 . . ?
C27 C28 C29 118.9(4) . . ?
C27 C28 H28 120.5 . . ?
C29 C28 H28 120.5 . . ?
C30 C29 C28 119.1(6) . . ?
C30 C29 H29 120.5 . . ?
C28 C29 H29 120.5 . . ?
N10 C30 C29 124.4(6) . . ?
N10 C30 H30 117.8 . . ?
C29 C30 H30 117.8 . . ?
N11 C31 S1 180.0 . . ?
N12 C32 S2 180.0 . . ?

loop_
_geom_bond_atom_site_label_1
_geom_bond_atom_site_label_2
_geom_bond_distance
_geom_bond_site_symmetry_2
_geom_bond_publ_flag
Cr1 N6 2.100(3) . ?
Cr1 N6 2.100(3) 2_655 ?
Cr1 N1 2.115(3) 2_655 ?
Cr1 N1 2.115(3) . ?
Cr1 N11 2.189(4) . ?
Cr1 Cr2 2.5061(10) . ?
Cr2 Cr3 1.9884(10) . ?
Cr2 N2 2.028(2) 2_655 ?
Cr2 N2 2.028(2) . ?
Cr2 N7 2.029(2) 2_655 ?
Cr2 N7 2.029(2) . ?
Cr3 N8 2.053(5) . ?
Cr3 N8 2.053(5) 2_655 ?
Cr3 N3 2.071(5) . ?
Cr3 N3 2.071(5) 2_655 ?
Cr3 Cr4 2.5073(11) . ?
Cr4 N4 2.035(2) 2_655 ?
Cr4 N4 2.035(2) . ?
Cr4 N9 2.037(2) 2_655 ?
Cr4 N9 2.037(2) . ?
Cr4 Cr5 2.0500(10) . ?
Cr5 N10 2.082(3) 2_655 ?
Cr5 N10 2.082(3) . ?
Cr5 N5 2.094(3) . ?
Cr5 N5 2.094(3) 2_655 ?
Cr5 N12 2.316(4) . ?
S1 C31 1.640(5) . ?
S2 C32 1.640(5) . ?
N1 C1 1.338(7) . ?
N1 C5 1.368(5) . ?
N2 C5 1.373(4) . ?
N2 C6 1.378(4) . ?
N3 C10 1.353(5) . ?
N3 C6 1.360(5) . ?
N4 C11 1.372(4) . ?
N4 C10 1.379(4) . ?
N5 C11 1.356(5) . ?
N5 C15 1.371(7) . ?
N6 C20 1.357(5) . ?
N6 C16 1.364(7) . ?
N7 C20 1.371(4) . ?
N7 C21 1.377(4) . ?
N8 C25 1.368(5) . ?
N8 C21 1.375(5) . ?
N9 C25 1.371(4) . ?
N9 C26 1.375(4) . ?
N10 C30 1.328(7) . ?
N10 C26 1.368(5) . ?
N11 C31 1.170(5) . ?
N12 C32 1.157(5) . ?
C1 C2 1.367(8) . ?
C1 H1 0.9500 . ?
C2 C3 1.364(7) . ?
C2 H2 0.9500 . ?
C3 C4 1.378(5) . ?
C3 H3 0.9500 . ?
C4 C5 1.417(4) . ?
C4 H4 0.9500 . ?
C6 C7 1.400(4) . ?
C7 C8 1.381(6) . ?
C7 H7 0.9500 . ?
C8 C9 1.384(6) . ?
C8 H8 0.9500 . ?
C9 C10 1.405(4) . ?
C9 H9 0.9500 . ?
C11 C12 1.414(4) . ?
C12 C13 1.378(5) . ?
C12 H12 0.9500 . ?
C13 C14 1.399(7) . ?
C13 H13 0.9500 . ?
C14 C15 1.379(7) . ?
C14 H14 0.9500 . ?
C15 H15 0.9500 . ?
C16 C17 1.378(7) . ?
C16 H16 0.9500 . ?
C17 C18 1.409(7) . ?
C17 H17 0.9500 . ?
C18 C19 1.371(5) . ?
C18 H18 0.9500 . ?
C19 C20 1.415(4) . ?
C19 H19 0.9500 . ?
C21 C22 1.399(4) . ?
C22 C23 1.383(6) . ?
C22 H22 0.9500 . ?
C23 C24 1.378(6) . ?
C23 H23 0.9500 . ?
C24 C25 1.413(4) . ?
C24 H24 0.9500 . ?
C26 C27 1.412(4) . ?
C27 C28 1.368(5) . ?
C27 H27 0.9500 . ?
C28 C29 1.372(8) . ?
C28 H28 0.9500 . ?
C29 C30 1.352(9) . ?
C29 H29 0.9500 . ?
C30 H30 0.9500 . ?

loop_
_geom_torsion_atom_site_label_1
_geom_torsion_atom_site_label_2
_geom_torsion_atom_site_label_3
_geom_torsion_atom_site_label_4
_geom_torsion
_geom_torsion_site_symmetry_1
_geom_torsion_site_symmetry_2
_geom_torsion_site_symmetry_3
_geom_torsion_site_symmetry_4
_geom_torsion_publ_flag
C5 N1 C1 C2 1.3(6) . . . . ?
Cr1 N1 C1 C2 178.0(4) . . . . ?
N1 C1 C2 C3 -2.2(8) . . . . ?
C1 C2 C3 C4 0.9(7) . . . . ?
C2 C3 C4 C5 1.0(5) . . . . ?
C1 N1 C5 N2 176.1(3) . . . . ?
Cr1 N1 C5 N2 -0.4(3) . . . . ?
C1 N1 C5 C4 0.7(4) . . . . ?
Cr1 N1 C5 C4 -175.8(2) . . . . ?
C6 N2 C5 N1 160.4(3) . . . . ?
Cr2 N2 C5 N1 -26.9(3) . . . . ?
C6 N2 C5 C4 -24.5(4) . . . . ?
Cr2 N2 C5 C4 148.1(2) . . . . ?
C3 C4 C5 N1 -1.9(4) . . . . ?
C3 C4 C5 N2 -176.8(3) . . . . ?
C10 N3 C6 N2 177.9(4) . . . . ?
Cr3 N3 C6 N2 0.4(5) . . . . ?
C10 N3 C6 C7 2.5(7) . . . . ?
Cr3 N3 C6 C7 -175.1(3) . . . . ?
C5 N2 C6 N3 154.4(4) . . . . ?
Cr2 N2 C6 N3 -18.5(4) . . . . ?
C5 N2 C6 C7 -30.4(5) . . . . ?
Cr2 N2 C6 C7 156.7(3) . . . . ?
N3 C6 C7 C8 -4.6(6) . . . . ?
N2 C6 C7 C8 -179.5(4) . . . . ?
C6 C7 C8 C9 2.3(8) . . . . ?
C7 C8 C9 C10 2.0(8) . . . . ?
C6 N3 C10 N4 179.0(4) . . . . ?
Cr3 N3 C10 N4 -3.5(5) . . . . ?
C6 N3 C10 C9 1.9(6) . . . . ?
Cr3 N3 C10 C9 179.4(3) . . . . ?
C11 N4 C10 N3 159.6(4) . . . . ?
Cr4 N4 C10 N3 -21.6(4) . . . . ?
C11 N4 C10 C9 -23.5(5) . . . . ?
Cr4 N4 C10 C9 155.3(3) . . . . ?
C8 C9 C10 N3 -4.1(6) . . . . ?
C8 C9 C10 N4 179.1(4) . . . . ?
C15 N5 C11 N4 179.5(3) . . . . ?
Cr5 N5 C11 N4 7.2(3) . . . . ?
C15 N5 C11 C12 4.0(5) . . . . ?
Cr5 N5 C11 C12 -168.3(2) . . . . ?
C10 N4 C11 N5 155.8(3) . . . . ?
Cr4 N4 C11 N5 -23.1(3) . . . . ?
C10 N4 C11 C12 -29.0(4) . . . . ?
Cr4 N4 C11 C12 152.1(2) . . . . ?
N5 C11 C12 C13 -2.7(4) . . . . ?
N4 C11 C12 C13 -177.7(3) . . . . ?
C11 C12 C13 C14 -0.7(5) . . . . ?
C12 C13 C14 C15 2.7(6) . . . . ?
C11 N5 C15 C14 -2.0(7) . . . . ?
Cr5 N5 C15 C14 170.3(4) . . . . ?
C13 C14 C15 N5 -1.4(8) . . . . ?
C20 N6 C16 C17 -0.6(7) . . . . ?
Cr1 N6 C16 C17 175.9(4) . . . . ?
N6 C16 C17 C18 0.4(8) . . . . ?
C16 C17 C18 C19 0.1(7) . . . . ?
C17 C18 C19 C20 -0.3(6) . . . . ?
C16 N6 C20 N7 175.2(3) . . . . ?
Cr1 N6 C20 N7 -1.0(4) . . . . ?
C16 N6 C20 C19 0.3(5) . . . . ?
Cr1 N6 C20 C19 -175.9(2) . . . . ?
C21 N7 C20 N6 161.3(3) . . . . ?
Cr2 N7 C20 N6 -27.5(3) . . . . ?
C21 N7 C20 C19 -24.1(4) . . . . ?
Cr2 N7 C20 C19 147.1(2) . . . . ?
C18 C19 C20 N6 0.1(5) . . . . ?
C18 C19 C20 N7 -174.2(3) . . . . ?
C25 N8 C21 N7 177.0(4) . . . . ?
Cr3 N8 C21 N7 0.7(5) . . . . ?
C25 N8 C21 C22 0.7(6) . . . . ?
Cr3 N8 C21 C22 -175.5(3) . . . . ?
C20 N7 C21 N8 152.9(3) . . . . ?
Cr2 N7 C21 N8 -18.5(4) . . . . ?
C20 N7 C21 C22 -31.1(5) . . . . ?
Cr2 N7 C21 C22 157.5(3) . . . . ?
N8 C21 C22 C23 -2.5(6) . . . . ?
N7 C21 C22 C23 -178.2(4) . . . . ?
C21 C22 C23 C24 0.9(7) . . . . ?
C22 C23 C24 C25 2.4(7) . . . . ?
C21 N8 C25 N9 179.4(4) . . . . ?
Cr3 N8 C25 N9 -4.5(5) . . . . ?
C21 N8 C25 C24 2.7(6) . . . . ?
Cr3 N8 C25 C24 178.7(3) . . . . ?
C26 N9 C25 N8 159.9(3) . . . . ?
Cr4 N9 C25 N8 -21.0(4) . . . . ?
C26 N9 C25 C24 -23.6(5) . . . . ?
Cr4 N9 C25 C24 155.5(3) . . . . ?
C23 C24 C25 N8 -4.2(6) . . . . ?
C23 C24 C25 N9 179.4(4) . . . . ?
C30 N10 C26 N9 -179.7(3) . . . . ?
Cr5 N10 C26 N9 9.0(3) . . . . ?
C30 N10 C26 C27 4.2(5) . . . . ?
Cr5 N10 C26 C27 -167.2(2) . . . . ?
C25 N9 C26 N10 154.8(3) . . . . ?
Cr4 N9 C26 N10 -24.3(3) . . . . ?
C25 N9 C26 C27 -29.3(4) . . . . ?
Cr4 N9 C26 C27 151.6(2) . . . . ?
N10 C26 C27 C28 -1.6(4) . . . . ?
N9 C26 C27 C28 -177.3(3) . . . . ?
C26 C27 C28 C29 -1.3(5) . . . . ?
C27 C28 C29 C30 1.7(7) . . . . ?
C26 N10 C30 C29 -4.0(7) . . . . ?
Cr5 N10 C30 C29 167.2(4) . . . . ?
C28 C29 C30 N10 1.0(8) . . . . ?

loop_
_twin_individual_id
_twin_individual_mass_fraction_refined
1 0.549(2)
2 0.451(2)
